data_1519737
loop_
_publ_author_name
'Matthews, Craig J.'
'Horton, Peter N.'
'Hursthouse, Michael B.'

_publ_section_title
;
 C44H36Cl4Mn2N16O16
;
_journal_name_full 'Crystal Structure Report Archive'
_journal_page_first 991
_journal_year 2004
_chemical_formula_sum 'C44 H36 Cl4 Mn2 N16 O16'
_chemical_formula_weight 1296.57
_space_group_IT_number 60
_symmetry_cell_setting orthorhombic
_symmetry_space_group_name_Hall '-P 2n 2ab'
_symmetry_space_group_name_H-M 'P b c n'
_atom_sites_solution_hydrogens geom
_atom_sites_solution_primary direct
_atom_sites_solution_secondary difmap
_cell_angle_alpha 90.00
_cell_angle_beta 90.00
_cell_angle_gamma 90.00
_cell_formula_units_Z 4
_cell_length_a 17.335(3)
_cell_length_b 12.828(2)
_cell_length_c 23.107(4)
_cell_measurement_reflns_used 6325
_cell_measurement_temperature 120(2)
_cell_measurement_theta_max 27.485
_cell_measurement_theta_min 2.910
_cell_volume 5138.4(15)
_computing_cell_refinement ' DENZO (Otwinowski & Minor, 1997) and COLLECT (Hooft, 1998)'
_computing_data_collection ' DENZO (Otwinowski and Minor, 1997)'
_computing_data_reduction ' DENZO (Otwinowski & Minor, 1997) and COLLECT (Hooft, 1998)'
_computing_molecular_graphics 'PLATON (Spek, 1990)'
_computing_structure_refinement 'SHELXL-97 (Sheldrick, 1997b)'
_computing_structure_solution 'SHELXS-97 (Sheldrick, 1997a)'
_diffrn_ambient_temperature 120(2)
_diffrn_detector_area_resol_mean 9.091
_diffrn_measured_fraction_theta_full 0.996
_diffrn_measured_fraction_theta_max 0.996
_diffrn_measurement_device_type 'Nonius KappaCCD Area Detector'
_diffrn_measurement_method '\f and \w scans to fill Ewald Sphere'
_diffrn_radiation_monochromator graphite
_diffrn_radiation_source 'Nonius FR591 rotating anode'
_diffrn_radiation_type MoK\a
_diffrn_radiation_wavelength 0.71073
_diffrn_reflns_av_R_equivalents 0.1823
_diffrn_reflns_av_sigmaI/netI 0.0859
_diffrn_reflns_limit_h_max 22
_diffrn_reflns_limit_h_min -19
_diffrn_reflns_limit_k_max 12
_diffrn_reflns_limit_k_min -16
_diffrn_reflns_limit_l_max 29
_diffrn_reflns_limit_l_min -27
_diffrn_reflns_number 37974
_diffrn_reflns_theta_full 27.33
_diffrn_reflns_theta_max 27.33
_diffrn_reflns_theta_min 2.94
_exptl_absorpt_coefficient_mu 0.787
_exptl_absorpt_correction_T_max 0.9543
_exptl_absorpt_correction_T_min 0.8584
_exptl_absorpt_correction_type multi-scan
_exptl_absorpt_process_details 'SORTAV Blessing (1997)'
_exptl_crystal_colour Orange
_exptl_crystal_density_diffrn 1.676
_exptl_crystal_density_method 'not measured'
_exptl_crystal_description Slab
_exptl_crystal_F_000 2632
_exptl_crystal_size_max 0.20
_exptl_crystal_size_mid 0.16
_exptl_crystal_size_min 0.06
_refine_diff_density_max 0.675
_refine_diff_density_min -0.555
_refine_diff_density_rms 0.109
_refine_ls_extinction_method none
_refine_ls_goodness_of_fit_ref 1.066
_refine_ls_hydrogen_treatment constr
_refine_ls_matrix_type full
_refine_ls_number_parameters 370
_refine_ls_number_reflns 5772
_refine_ls_number_restraints 0
_refine_ls_restrained_S_all 1.066
_refine_ls_R_factor_all 0.0745
_refine_ls_R_factor_gt 0.0548
_refine_ls_shift/su_max 0.001
_refine_ls_shift/su_mean 0.000
_refine_ls_structure_factor_coef Fsqd
_refine_ls_weighting_details 'calc w=1/[\s^2^(Fo^2^)+(0.0514P)^2^+5.8559P] where P=(Fo^2^+2Fc^2^)/3'
_refine_ls_weighting_scheme calc
_refine_ls_wR_factor_gt 0.1298
_refine_ls_wR_factor_ref 0.1422
_reflns_number_gt 4484
_reflns_number_total 5772
_reflns_threshold_expression >2sigma(I)
_cod_data_source_file eCrystal-991.cif
_cod_data_source_block s93
_cod_depositor_comments
;
Citation :
Matthews, Craig J. and Horton, Peter N. and Hursthouse, Michael B. (2004) 
University of Southampton, Crystal Structure Report Archive. 
(doi:10.5258/ecrystals/991)

More at:
http://ecrystals.chem.soton.ac.uk/991/

The following automatic conversions were performed:

'_symmetry_cell_setting' value 'Orthorhombic' changed to
'orthorhombic' according to the built-in table from CIF Core
dictionary named 'cif_core.dic' version 2.4.1 from 2010-06-29.

Automatic conversion script
Id: cif_fix_values 3392 2015-05-12 13:50:21Z andrius 
;
_cod_original_sg_symbol_H-M Pbcn
_cod_database_code 1519737

loop_
_symmetry_equiv_pos_as_xyz
'x, y, z'
'-x+1/2, -y+1/2, z+1/2'
'-x, y, -z+1/2'
'x+1/2, -y+1/2, -z'
'-x, -y, -z'
'x-1/2, y-1/2, -z-1/2'
'x, -y, z-1/2'
'-x-1/2, y-1/2, z'

loop_
_atom_site_label
_atom_site_type_symbol
_atom_site_fract_x
_atom_site_fract_y
_atom_site_fract_z
_atom_site_U_iso_or_equiv
_atom_site_adp_type
_atom_site_occupancy
_atom_site_symmetry_multiplicity
_atom_site_calc_flag
_atom_site_refinement_flags
_atom_site_disorder_assembly
_atom_site_disorder_group
C1 C 0.10688(16) 0.7000(2) 0.45539(14) 0.0266(6) Uani 1 1 d . . .
H1 H 0.1135 0.7731 0.4511 0.032 Uiso 1 1 calc R . .
C2 C 0.14409(16) 0.6505(2) 0.50059(14) 0.0283(7) Uani 1 1 d . . .
H2 H 0.1745 0.6889 0.5273 0.034 Uiso 1 1 calc R . .
C3 C 0.13591(16) 0.5429(2) 0.50607(14) 0.0282(7) Uani 1 1 d . . .
H3 H 0.1622 0.5063 0.5359 0.034 Uiso 1 1 calc R . .
C4 C 0.08897(15) 0.4901(2) 0.46758(14) 0.0253(6) Uani 1 1 d . . .
H4 H 0.0821 0.4169 0.4710 0.030 Uiso 1 1 calc R . .
C5 C 0.05173(14) 0.5453(2) 0.42365(12) 0.0188(6) Uani 1 1 d . . .
C6 C -0.00193(15) 0.4951(2) 0.38147(13) 0.0196(6) Uani 1 1 d . . .
C7 C -0.01886(15) 0.3885(2) 0.38029(13) 0.0230(6) Uani 1 1 d . . .
H7 H 0.0045 0.3425 0.4073 0.028 Uiso 1 1 calc R . .
C8 C -0.07012(16) 0.3509(2) 0.33931(14) 0.0247(6) Uani 1 1 d . . .
H8 H -0.0821 0.2787 0.3380 0.030 Uiso 1 1 calc R . .
C9 C -0.10387(16) 0.4193(2) 0.30021(13) 0.0238(6) Uani 1 1 d . . .
H9 H -0.1397 0.3950 0.2722 0.029 Uiso 1 1 calc R . .
C10 C -0.08394(14) 0.5244(2) 0.30311(13) 0.0198(6) Uani 1 1 d . . .
C11 C -0.10979(14) 0.6059(2) 0.26124(13) 0.0188(6) Uani 1 1 d . . .
C12 C 0.10457(15) 0.8637(2) 0.26459(13) 0.0192(6) Uani 1 1 d . . .
C13 C 0.07947(14) 0.9418(2) 0.30919(12) 0.0189(6) Uani 1 1 d . . .
C14 C 0.10091(16) 1.0460(2) 0.30958(14) 0.0246(6) Uani 1 1 d . . .
H14 H 0.1379 1.0721 0.2829 0.029 Uiso 1 1 calc R . .
C15 C 0.06659(17) 1.1109(2) 0.35025(14) 0.0286(7) Uani 1 1 d . . .
H15 H 0.0802 1.1826 0.3517 0.034 Uiso 1 1 calc R . .
C16 C 0.01282(15) 1.0717(2) 0.38856(14) 0.0252(6) Uani 1 1 d . . .
H16 H -0.0120 1.1163 0.4156 0.030 Uiso 1 1 calc R . .
C17 C -0.00450(14) 0.9654(2) 0.38703(13) 0.0199(6) Uani 1 1 d . . .
C18 C -0.06033(14) 0.9129(2) 0.42655(13) 0.0196(6) Uani 1 1 d . . .
C19 C -0.09807(16) 0.9633(2) 0.47155(14) 0.0268(6) Uani 1 1 d . . .
H19 H -0.0891 1.0352 0.4785 0.032 Uiso 1 1 calc R . .
C20 C -0.14926(16) 0.9076(3) 0.50644(14) 0.0311(7) Uani 1 1 d . . .
H20 H -0.1759 0.9412 0.5372 0.037 Uiso 1 1 calc R . .
C21 C -0.16055(16) 0.8026(3) 0.49538(15) 0.0315(7) Uani 1 1 d . . .
H21 H -0.1944 0.7625 0.5189 0.038 Uiso 1 1 calc R . .
C22 C -0.12184(16) 0.7572(2) 0.44966(15) 0.0270(7) Uani 1 1 d . . .
H22 H -0.1305 0.6854 0.4420 0.032 Uiso 1 1 calc R . .
N1 N 0.06149(12) 0.64941(18) 0.41706(11) 0.0216(5) Uani 1 1 d . . .
N2 N -0.03373(12) 0.56043(18) 0.34316(10) 0.0191(5) Uani 1 1 d . . .
N3 N -0.15066(13) 0.57928(18) 0.21446(11) 0.0234(5) Uani 1 1 d . . .
H3A H -0.1625 0.6267 0.1884 0.028 Uiso 1 1 calc R . .
H3B H -0.1657 0.5143 0.2097 0.028 Uiso 1 1 calc R . .
N4 N -0.08491(12) 0.70004(17) 0.27217(11) 0.0186(5) Uani 1 1 d . . .
N5 N 0.08523(12) 0.76702(17) 0.27646(11) 0.0188(5) Uani 1 1 d . . .
N6 N 0.13872(12) 0.89488(18) 0.21584(11) 0.0210(5) Uani 1 1 d . . .
H6A H 0.1499 0.8492 0.1887 0.025 Uiso 1 1 calc R . .
H6B H 0.1500 0.9611 0.2108 0.025 Uiso 1 1 calc R . .
N7 N 0.02878(12) 0.90238(17) 0.34794(10) 0.0188(5) Uani 1 1 d . . .
N8 N -0.07232(12) 0.80967(18) 0.41539(11) 0.0215(5) Uani 1 1 d . . .
Mn1 Mn -0.00254(2) 0.73176(3) 0.34464(2) 0.01907(14) Uani 1 1 d . . .
O1 O -0.24819(14) 0.7462(2) 0.34947(14) 0.0488(7) Uani 1 1 d . . .
O2 O -0.32459(17) 0.6575(2) 0.41481(13) 0.0584(8) Uani 1 1 d . . .
O3 O -0.33332(19) 0.6155(2) 0.31817(14) 0.0684(10) Uani 1 1 d . . .
O4 O -0.22294(14) 0.5690(2) 0.37071(13) 0.0544(8) Uani 1 1 d . . .
Cl1 Cl -0.28109(4) 0.64661(5) 0.36302(3) 0.02577(18) Uani 1 1 d . . .
O11 O -0.24130(12) 0.38407(19) 0.19056(11) 0.0393(6) Uani 1 1 d . . .
O12 O -0.27345(14) 0.3849(2) 0.09174(12) 0.0477(7) Uani 1 1 d . . .
O13 O -0.25367(13) 0.22486(17) 0.13951(11) 0.0361(6) Uani 1 1 d . . .
O14 O -0.14889(12) 0.33680(18) 0.12166(12) 0.0385(6) Uani 1 1 d . . .
Cl11 Cl -0.22964(4) 0.33285(5) 0.13574(3) 0.02332(17) Uani 1 1 d . . .

loop_
_atom_site_aniso_label
_atom_site_aniso_U_11
_atom_site_aniso_U_22
_atom_site_aniso_U_33
_atom_site_aniso_U_23
_atom_site_aniso_U_13
_atom_site_aniso_U_12
C1 0.0237(13) 0.0283(15) 0.0276(18) -0.0012(13) 0.0011(12) -0.0032(12)
C2 0.0216(13) 0.0387(18) 0.0245(18) -0.0029(13) 0.0011(12) -0.0010(12)
C3 0.0231(13) 0.0366(17) 0.0248(17) 0.0025(13) -0.0017(12) 0.0071(13)
C4 0.0252(13) 0.0260(15) 0.0247(17) 0.0008(12) 0.0000(12) 0.0027(11)
C5 0.0171(11) 0.0231(14) 0.0162(14) 0.0009(11) 0.0050(10) 0.0023(10)
C6 0.0173(11) 0.0198(13) 0.0215(16) 0.0008(11) 0.0026(11) 0.0019(10)
C7 0.0230(13) 0.0206(14) 0.0256(17) 0.0054(11) 0.0027(12) 0.0001(11)
C8 0.0243(14) 0.0155(13) 0.0342(19) 0.0035(12) 0.0005(12) -0.0027(11)
C9 0.0213(13) 0.0221(14) 0.0281(17) -0.0030(12) -0.0008(12) -0.0027(11)
C10 0.0183(12) 0.0183(13) 0.0228(16) 0.0006(11) 0.0031(11) 0.0000(10)
C11 0.0146(11) 0.0188(14) 0.0231(15) -0.0006(11) 0.0016(10) 0.0015(10)
C12 0.0161(11) 0.0204(14) 0.0211(15) -0.0003(11) -0.0027(11) -0.0007(10)
C13 0.0169(12) 0.0200(13) 0.0199(15) 0.0007(11) -0.0018(11) 0.0012(10)
C14 0.0236(13) 0.0239(14) 0.0263(17) -0.0008(12) 0.0009(12) -0.0032(11)
C15 0.0334(16) 0.0186(14) 0.0338(19) -0.0048(12) 0.0000(13) -0.0034(12)
C16 0.0243(13) 0.0222(14) 0.0291(18) -0.0049(12) -0.0001(12) 0.0002(11)
C17 0.0190(12) 0.0202(13) 0.0206(16) -0.0018(11) -0.0030(11) 0.0016(11)
C18 0.0173(12) 0.0217(14) 0.0198(15) -0.0005(11) -0.0028(11) 0.0015(10)
C19 0.0244(13) 0.0306(16) 0.0253(17) -0.0035(13) -0.0007(12) 0.0030(12)
C20 0.0237(14) 0.0443(19) 0.0252(18) -0.0006(14) 0.0048(13) 0.0063(13)
C21 0.0225(14) 0.0409(18) 0.0311(19) 0.0093(14) 0.0035(13) -0.0007(13)
C22 0.0258(14) 0.0282(16) 0.0271(18) 0.0074(12) 0.0004(13) -0.0003(12)
N1 0.0184(11) 0.0238(12) 0.0226(14) -0.0004(10) 0.0017(9) -0.0012(9)
N2 0.0189(10) 0.0187(12) 0.0196(13) 0.0010(9) 0.0016(9) -0.0007(9)
N3 0.0273(12) 0.0194(12) 0.0235(14) 0.0009(10) -0.0067(10) -0.0025(10)
N4 0.0195(11) 0.0179(11) 0.0184(13) 0.0012(9) 0.0002(9) 0.0009(9)
N5 0.0196(11) 0.0196(11) 0.0173(13) -0.0005(9) -0.0011(10) -0.0009(9)
N6 0.0237(11) 0.0195(12) 0.0198(13) 0.0005(9) 0.0018(10) -0.0009(9)
N7 0.0170(10) 0.0177(12) 0.0218(13) -0.0003(9) -0.0005(9) -0.0023(9)
N8 0.0188(10) 0.0221(12) 0.0236(14) 0.0010(10) -0.0002(9) -0.0002(9)
Mn1 0.0219(2) 0.0165(2) 0.0188(3) 0.00026(16) 0.00009(17) -0.00233(16)
O1 0.0360(13) 0.0457(15) 0.065(2) 0.0202(13) 0.0033(13) -0.0121(11)
O2 0.0754(19) 0.0393(15) 0.061(2) -0.0011(13) 0.0396(16) 0.0029(13)
O3 0.094(2) 0.0386(15) 0.073(2) -0.0189(15) -0.0522(19) 0.0137(15)
O4 0.0403(13) 0.0547(17) 0.068(2) 0.0150(15) 0.0017(13) 0.0231(12)
Cl1 0.0227(3) 0.0267(4) 0.0279(4) -0.0032(3) 0.0001(3) 0.0020(3)
O11 0.0331(11) 0.0475(14) 0.0372(15) -0.0177(11) 0.0093(10) -0.0140(11)
O12 0.0500(14) 0.0402(14) 0.0527(18) 0.0066(12) -0.0230(13) 0.0000(12)
O13 0.0388(12) 0.0280(12) 0.0416(15) -0.0001(10) 0.0089(11) -0.0110(10)
O14 0.0273(11) 0.0337(12) 0.0544(18) 0.0058(11) 0.0172(11) 0.0009(9)
Cl11 0.0204(3) 0.0234(3) 0.0262(4) -0.0017(3) 0.0032(3) -0.0013(3)

loop_
_atom_type_symbol
_atom_type_description
_atom_type_scat_dispersion_real
_atom_type_scat_dispersion_imag
_atom_type_scat_source
C C 0.0033 0.0016 'International Tables Vol C Tables 4.2.6.8 and 6.1.1.4'
H H 0.0000 0.0000 'International Tables Vol C Tables 4.2.6.8 and 6.1.1.4'
N N 0.0061 0.0033 'International Tables Vol C Tables 4.2.6.8 and 6.1.1.4'
O O 0.0106 0.0060 'International Tables Vol C Tables 4.2.6.8 and 6.1.1.4'
Cl Cl 0.1484 0.1585 'International Tables Vol C Tables 4.2.6.8 and 6.1.1.4'
Mn Mn 0.3368 0.7283 'International Tables Vol C Tables 4.2.6.8 and 6.1.1.4'

loop_
_geom_angle_atom_site_label_1
_geom_angle_atom_site_label_2
_geom_angle_atom_site_label_3
_geom_angle
_geom_angle_site_symmetry_1
_geom_angle_site_symmetry_3
N1 C1 C2 123.1(3) . .
N1 C1 H1 118.4 . .
C2 C1 H1 118.4 . .
C1 C2 C3 118.4(3) . .
C1 C2 H2 120.8 . .
C3 C2 H2 120.8 . .
C4 C3 C2 119.1(3) . .
C4 C3 H3 120.5 . .
C2 C3 H3 120.5 . .
C3 C4 C5 119.5(3) . .
C3 C4 H4 120.3 . .
C5 C4 H4 120.3 . .
N1 C5 C4 121.6(3) . .
N1 C5 C6 115.4(2) . .
C4 C5 C6 123.0(3) . .
N2 C6 C7 120.9(3) . .
N2 C6 C5 114.7(2) . .
C7 C6 C5 124.4(3) . .
C8 C7 C6 119.3(3) . .
C8 C7 H7 120.4 . .
C6 C7 H7 120.4 . .
C7 C8 C9 119.6(3) . .
C7 C8 H8 120.2 . .
C9 C8 H8 120.2 . .
C8 C9 C10 118.4(3) . .
C8 C9 H9 120.8 . .
C10 C9 H9 120.8 . .
N2 C10 C9 121.6(3) . .
N2 C10 C11 113.4(2) . .
C9 C10 C11 124.9(3) . .
N4 C11 N3 124.6(3) . .
N4 C11 C10 115.0(2) . .
N3 C11 C10 120.2(2) . .
N5 C12 N6 124.9(3) . .
N5 C12 C13 114.4(2) . .
N6 C12 C13 120.6(2) . .
N7 C13 C14 122.0(3) . .
N7 C13 C12 113.2(2) . .
C14 C13 C12 124.7(3) . .
C13 C14 C15 117.9(3) . .
C13 C14 H14 121.1 . .
C15 C14 H14 121.1 . .
C16 C15 C14 120.3(3) . .
C16 C15 H15 119.9 . .
C14 C15 H15 119.9 . .
C15 C16 C17 119.0(3) . .
C15 C16 H16 120.5 . .
C17 C16 H16 120.5 . .
N7 C17 C16 120.8(3) . .
N7 C17 C18 114.7(2) . .
C16 C17 C18 124.4(3) . .
N8 C18 C19 121.4(3) . .
N8 C18 C17 114.9(2) . .
C19 C18 C17 123.6(3) . .
C18 C19 C20 119.6(3) . .
C18 C19 H19 120.2 . .
C20 C19 H19 120.2 . .
C21 C20 C19 118.7(3) . .
C21 C20 H20 120.6 . .
C19 C20 H20 120.6 . .
C22 C21 C20 118.9(3) . .
C22 C21 H21 120.6 . .
C20 C21 H21 120.6 . .
N8 C22 C21 123.2(3) . .
N8 C22 H22 118.4 . .
C21 C22 H22 118.4 . .
C1 N1 C5 118.2(3) . .
C1 N1 Mn1 123.02(19) . .
C5 N1 Mn1 118.74(19) . .
C6 N2 C10 120.3(2) . .
C6 N2 Mn1 119.99(19) . .
C10 N2 Mn1 119.75(18) . .
C11 N3 H3A 120.0 . .
C11 N3 H3B 120.0 . .
H3A N3 H3B 120.0 . .
C11 N4 N5 114.0(2) . 3
C11 N4 Mn1 121.55(18) . .
N5 N4 Mn1 119.11(15) 3 .
C12 N5 N4 114.1(2) . 3
C12 N5 Mn1 120.77(18) . .
N4 N5 Mn1 115.73(15) 3 .
C12 N6 H6A 120.0 . .
C12 N6 H6B 120.0 . .
H6A N6 H6B 120.0 . .
C17 N7 C13 120.0(2) . .
C17 N7 Mn1 120.24(18) . .
C13 N7 Mn1 119.75(18) . .
C22 N8 C18 118.1(3) . .
C22 N8 Mn1 122.9(2) . .
C18 N8 Mn1 118.88(18) . .
N5 Mn1 N4 86.78(9) . .
N5 Mn1 N7 70.36(8) . .
N4 Mn1 N7 110.81(8) . .
N5 Mn1 N2 110.37(8) . .
N4 Mn1 N2 70.11(8) . .
N7 Mn1 N2 178.92(9) . .
N5 Mn1 N8 141.46(8) . .
N4 Mn1 N8 106.23(8) . .
N7 Mn1 N8 71.11(8) . .
N2 Mn1 N8 108.16(8) . .
N5 Mn1 N1 106.31(8) . .
N4 Mn1 N1 141.19(8) . .
N7 Mn1 N1 108.00(8) . .
N2 Mn1 N1 71.09(8) . .
N8 Mn1 N1 86.24(9) . .
O2 Cl1 O4 109.78(18) . .
O2 Cl1 O3 107.5(2) . .
O4 Cl1 O3 109.99(17) . .
O2 Cl1 O1 107.89(17) . .
O4 Cl1 O1 111.57(17) . .
O3 Cl1 O1 109.97(18) . .
O12 Cl11 O14 109.81(16) . .
O12 Cl11 O11 109.68(16) . .
O14 Cl11 O11 108.61(14) . .
O12 Cl11 O13 109.59(15) . .
O14 Cl11 O13 109.09(14) . .
O11 Cl11 O13 110.04(15) . .

loop_
_geom_bond_atom_site_label_1
_geom_bond_atom_site_label_2
_geom_bond_distance
_geom_bond_site_symmetry_2
C1 N1 1.351(4) .
C1 C2 1.382(4) .
C1 H1 0.9500 .
C2 C3 1.393(5) .
C2 H2 0.9500 .
C3 C4 1.382(4) .
C3 H3 0.9500 .
C4 C5 1.395(4) .
C4 H4 0.9500 .
C5 N1 1.355(4) .
C5 C6 1.493(4) .
C6 N2 1.338(4) .
C6 C7 1.398(4) .
C7 C8 1.386(4) .
C7 H7 0.9500 .
C8 C9 1.389(4) .
C8 H8 0.9500 .
C9 C10 1.393(4) .
C9 H9 0.9500 .
C10 N2 1.352(4) .
C10 C11 1.494(4) .
C11 N4 1.306(3) .
C11 N3 1.337(4) .
C12 N5 1.314(3) .
C12 N6 1.334(4) .
C12 C13 1.501(4) .
C13 N7 1.352(3) .
C13 C14 1.388(4) .
C14 C15 1.390(4) .
C14 H14 0.9500 .
C15 C16 1.381(4) .
C15 H15 0.9500 .
C16 C17 1.396(4) .
C16 H16 0.9500 .
C17 N7 1.343(4) .
C17 C18 1.491(4) .
C18 N8 1.365(4) .
C18 C19 1.388(4) .
C19 C20 1.395(4) .
C19 H19 0.9500 .
C20 C21 1.385(5) .
C20 H20 0.9500 .
C21 C22 1.380(5) .
C21 H21 0.9500 .
C22 N8 1.348(4) .
C22 H22 0.9500 .
N1 Mn1 2.269(2) .
N2 Mn1 2.264(2) .
N3 H3A 0.8800 .
N3 H3B 0.8800 .
N4 N5 1.415(3) 3
N4 Mn1 2.238(2) .
N5 N4 1.415(3) 3
N5 Mn1 2.236(2) .
N6 H6A 0.8800 .
N6 H6B 0.8800 .
N7 Mn1 2.256(2) .
N8 Mn1 2.266(2) .
O1 Cl1 1.434(3) .
O2 Cl1 1.421(3) .
O3 Cl1 1.433(3) .
O4 Cl1 1.428(2) .
O11 Cl11 1.441(2) .
O12 Cl11 1.434(2) .
O13 Cl11 1.449(2) .
O14 Cl11 1.438(2) .

loop_
_geom_hbond_atom_site_label_D
_geom_hbond_atom_site_label_H
_geom_hbond_atom_site_label_A
_geom_hbond_distance_DH
_geom_hbond_distance_HA
_geom_hbond_distance_DA
_geom_hbond_angle_DHA
_geom_hbond_site_symmetry_A
N3 H3A O13 0.88 2.23 3.039(3) 152.8 8_565
N3 H3B O11 0.88 2.17 3.007(3) 159.0 .
N6 H6A O1 0.88 2.33 3.084(3) 144.0 3
N6 H6B O3 0.88 2.11 2.977(4) 168.2 6_666
